data_7210596
loop_
_publ_author_name
'Liao, Jian-Zhen'
'Chen, Da-Chi'
'Li, Fang'
'Chen, Yong'
'Zhuang, Nai-Feng'
'Lin, Mei-Jin'
'Huang, Chang-Cang'

_publ_section_title
;
 From achiral tetrazolate-based tectons to chiral coordination networks:
 effects of substituents on the structures and NLO properties
;
_journal_issue 40
_journal_name_full CrystEngComm
_journal_page_first 8180
_journal_paper_doi 10.1039/c3ce41037d
_journal_volume 15
_journal_year 2013
_chemical_formula_moiety 'C14 H10 Cd N12 O2'
_chemical_formula_sum 'C14 H10 Cd N12 O2'
_chemical_formula_weight 490.74
_chemical_name_systematic
;
?
;
_space_group_IT_number 92
_symmetry_cell_setting tetragonal
_symmetry_space_group_name_Hall 'P 4abw 2nw'
_symmetry_space_group_name_H-M 'P 41 21 2'
_atom_sites_solution_hydrogens geom
_atom_sites_solution_primary direct
_atom_sites_solution_secondary difmap
_audit_creation_method SHELXL-97
_cell_angle_alpha 90.00
_cell_angle_beta 90.00
_cell_angle_gamma 90.00
_cell_formula_units_Z 4
_cell_length_a 10.5749(15)
_cell_length_b 10.5749(15)
_cell_length_c 16.256(3)
_cell_measurement_reflns_used 25
_cell_measurement_temperature 293(2)
_cell_measurement_theta_max 18
_cell_measurement_theta_min 12
_cell_volume 1817.9(5)
_computing_cell_refinement 'Nonius CAD4 software'
_computing_data_collection 'Nonius CAD4 software'
_computing_data_reduction 'XCAD (P.McArdle, 2000)'
_computing_molecular_graphics 'SHELXTL-V (Sheldrick, 1998)'
_computing_publication_material 'SHELXL-97/2 (Sheldrick,1997)'
_computing_structure_refinement 'SHELXL-97 (Sheldrick, 1997)'
_computing_structure_solution 'SHELXS-97 (Sheldrick, 1990)'
_diffrn_ambient_temperature 293(2)
_diffrn_measured_fraction_theta_full 0.995
_diffrn_measured_fraction_theta_max 0.995
_diffrn_measurement_device_type '4-circle diffractometer'
_diffrn_measurement_method 'scintillation counter'
_diffrn_radiation_monochromator graphite
_diffrn_radiation_source 'Rigaku Mercury CCD area-detector'
_diffrn_radiation_type MoK\a
_diffrn_radiation_wavelength 0.71073
_diffrn_reflns_av_R_equivalents 0.0846
_diffrn_reflns_av_sigmaI/netI 0.0452
_diffrn_reflns_limit_h_max 13
_diffrn_reflns_limit_h_min -13
_diffrn_reflns_limit_k_max 13
_diffrn_reflns_limit_k_min -12
_diffrn_reflns_limit_l_max 21
_diffrn_reflns_limit_l_min -21
_diffrn_reflns_number 17521
_diffrn_reflns_theta_full 27.48
_diffrn_reflns_theta_max 27.48
_diffrn_reflns_theta_min 3.00
_exptl_absorpt_coefficient_mu 1.243
_exptl_absorpt_correction_T_max 1.00
_exptl_absorpt_correction_T_min 0.25
_exptl_absorpt_correction_type multi-scan
_exptl_absorpt_process_details 'RAPID AUTO (Rigaku Corporation, 1998)'
_exptl_crystal_colour Colourless
_exptl_crystal_density_diffrn 1.793
_exptl_crystal_density_method 'not measured'
_exptl_crystal_description Block
_exptl_crystal_F_000 968
_exptl_crystal_size_max 0.20
_exptl_crystal_size_mid 0.20
_exptl_crystal_size_min 0.20
_refine_diff_density_max 1.711
_refine_diff_density_min -0.674
_refine_diff_density_rms 0.123
_refine_ls_abs_structure_details 'Flack H D (1983), Acta Cryst. A39, 876-881'
_refine_ls_abs_structure_Flack 0.06(8)
_refine_ls_extinction_method none
_refine_ls_goodness_of_fit_ref 1.066
_refine_ls_hydrogen_treatment mixed
_refine_ls_matrix_type full
_refine_ls_number_parameters 91
_refine_ls_number_reflns 2082
_refine_ls_number_restraints 1
_refine_ls_restrained_S_all 1.067
_refine_ls_R_factor_all 0.0581
_refine_ls_R_factor_gt 0.0479
_refine_ls_shift/su_max 0.000
_refine_ls_shift/su_mean 0.000
_refine_ls_structure_factor_coef Fsqd
_refine_ls_weighting_details 'calc w=1/[\s^2^(Fo^2^)+(0.0537P)^2^+5.5724P] where P=(Fo^2^+2Fc^2^)/3'
_refine_ls_weighting_scheme calc
_refine_ls_wR_factor_gt 0.1112
_refine_ls_wR_factor_ref 0.1159
_reflns_number_gt 1814
_reflns_number_total 2082
_reflns_threshold_expression >2sigma(I)
_cod_data_source_file c3ce41037d.txt
_cod_data_source_block compound4
_cod_depositor_comments
;
The following automatic conversions were performed:

'_symmetry_cell_setting' value 'Tetragonal' changed to 'tetragonal'
according to /home/saulius/struct/CIF-dictionaries/cif_core.dic
dictionary named 'cif_core.dic' version 2.4.2 from
2011-04-26.

'_exptl_absorpt_correction_type' value 'Multi-Scan'
changed to 'multi-scan' according to
/home/saulius/struct/CIF-dictionaries/cif_core.dic dictionary named
'cif_core.dic' version 2.4.2 from 2011-04-26.

Automatic conversion script
Id: cif_fix_values 1891 2012-01-12 08:04:46Z andrius 
;
_cod_original_sg_symbol_H-M P41212
_cod_database_code 7210596

loop_
_symmetry_equiv_pos_as_xyz
'x, y, z'
'-y+1/2, x+1/2, z+1/4'
'-x, -y, z+1/2'
'y+1/2, -x+1/2, z+3/4'
'x+1/2, -y+1/2, -z+3/4'
'-x+1/2, y+1/2, -z+1/4'
'y, x, -z'
'-y, -x, -z+1/2'

loop_
_atom_site_label
_atom_site_type_symbol
_atom_site_fract_x
_atom_site_fract_y
_atom_site_fract_z
_atom_site_U_iso_or_equiv
_atom_site_adp_type
_atom_site_occupancy
_atom_site_symmetry_multiplicity
_atom_site_calc_flag
_atom_site_refinement_flags
_atom_site_disorder_assembly
_atom_site_disorder_group
Cd1 Cd -0.70627(4) -0.70627(4) 0.0000 0.02253(16) Uani 1 2 d S . .
N4 N -0.7320(5) -0.8861(5) 0.0792(3) 0.0280(12) Uani 1 1 d . . .
N1 N -0.7427(5) -1.0544(5) 0.1575(3) 0.0255(11) Uani 1 1 d . . .
N2 N -0.6887(6) -1.0841(5) 0.0839(3) 0.0353(13) Uani 1 1 d . . .
N3 N -0.6822(6) -0.9833(5) 0.0379(4) 0.0403(15) Uani 1 1 d . . .
N5 N -0.8346(5) -0.8591(5) 0.2078(3) 0.0324(13) Uani 1 1 d D A .
O1 O -0.8390(7) -1.0042(5) 0.3112(3) 0.0526(16) Uani 1 1 d . A .
C1 C -0.7698(6) -0.9308(6) 0.1511(3) 0.0245(12) Uani 1 1 d . . .
C2 C -0.8644(7) -0.8995(6) 0.2858(4) 0.0355(17) Uani 1 1 d . . .
C3A C -0.9407(6) -0.8115(5) 0.3385(4) 0.079(2) Uani 0.404(12) 1 d PG A 1
N6A N -1.1134(7) -0.6787(6) 0.4353(4) 0.079(2) Uani 0.404(12) 1 d PG A 1
C7A C -0.9826(7) -0.6986(6) 0.3118(3) 0.079(2) Uani 0.60 1 d PG A 1
H7A H -0.9690 -0.6669 0.2591 0.095 Uiso 0.596(12) 1 calc PR A 1
C6A C -1.0464(7) -0.6377(5) 0.3709(4) 0.079(2) Uani 0.404(12) 1 d PG A 1
H6A H -1.0436 -0.5501 0.3662 0.095 Uiso 0.404(12) 1 calc PR A 1
C5A C -1.0956(10) -0.8108(6) 0.4419(6) 0.079(2) Uani 0.404(12) 1 d PG A 1
H5A H -1.1413 -0.8534 0.4822 0.095 Uiso 0.404(12) 1 calc PR A 1
C4A C -1.0174(10) -0.8793(5) 0.3943(6) 0.079(2) Uani 0.404(12) 1 d PG A 1
H4A H -1.0141 -0.9670 0.3979 0.095 Uiso 0.404(12) 1 calc PR A 1
C3B C -0.9363(6) -0.8116(5) 0.3386(4) 0.079(2) Uani 0.60 1 d PG A 2
C5B C -1.0334(10) -0.7638(8) 0.4716(4) 0.079(2) Uani 0.60 1 d PG A 2
H5B H -1.0560 -0.7917 0.5238 0.095 Uiso 0.596(12) 1 calc PR A 2
C7B C -0.9670(7) -0.6795(5) 0.3264(3) 0.079(2) Uani 0.404(12) 1 d PG A 2
H7B H -0.9287 -0.6375 0.2827 0.095 Uiso 0.404(12) 1 calc PR A 2
N6B N -1.0637(8) -0.6594(6) 0.4490(4) 0.079(2) Uani 0.60 1 d PG A 2
C6B C -1.0541(8) -0.6081(5) 0.3781(4) 0.079(2) Uani 0.60 1 d PG A 2
H6B H -1.0967 -0.5354 0.3618 0.095 Uiso 0.596(12) 1 calc PR A 2
C4B C -0.9630(10) -0.8443(7) 0.4183(5) 0.079(2) Uani 0.60 1 d PG A 2
H4B H -0.9342 -0.9215 0.4382 0.095 Uiso 0.596(12) 1 calc PR A 2
H5 H -0.7794 -0.8064 0.2147 0.095 Uiso 1 1 d RD A 2

loop_
_atom_site_aniso_label
_atom_site_aniso_U_11
_atom_site_aniso_U_22
_atom_site_aniso_U_33
_atom_site_aniso_U_23
_atom_site_aniso_U_13
_atom_site_aniso_U_12
Cd1 0.0246(2) 0.0246(2) 0.0183(2) -0.00130(18) 0.00130(18) -0.0024(2)
N4 0.037(3) 0.021(2) 0.026(3) -0.002(2) 0.005(2) 0.002(2)
N1 0.030(3) 0.021(3) 0.025(2) 0.000(2) 0.003(2) 0.0049(19)
N2 0.052(4) 0.022(3) 0.032(3) 0.007(2) 0.012(3) 0.003(2)
N3 0.055(4) 0.030(3) 0.036(3) 0.000(2) 0.016(3) -0.001(3)
N5 0.037(3) 0.029(3) 0.032(3) -0.003(2) 0.014(2) 0.001(2)
O1 0.094(5) 0.031(3) 0.033(3) 0.004(2) 0.019(3) 0.001(3)
C1 0.028(3) 0.024(3) 0.022(3) 0.004(2) 0.003(2) -0.007(2)
C2 0.046(4) 0.027(4) 0.033(3) 0.000(3) 0.010(3) -0.003(3)
C3A 0.121(5) 0.048(3) 0.067(3) -0.005(2) 0.052(3) 0.014(3)
N6A 0.121(5) 0.048(3) 0.067(3) -0.005(2) 0.052(3) 0.014(3)
C7A 0.121(5) 0.048(3) 0.067(3) -0.005(2) 0.052(3) 0.014(3)
C6A 0.121(5) 0.048(3) 0.067(3) -0.005(2) 0.052(3) 0.014(3)
C5A 0.121(5) 0.048(3) 0.067(3) -0.005(2) 0.052(3) 0.014(3)
C4A 0.121(5) 0.048(3) 0.067(3) -0.005(2) 0.052(3) 0.014(3)
C3B 0.121(5) 0.048(3) 0.067(3) -0.005(2) 0.052(3) 0.014(3)
C5B 0.121(5) 0.048(3) 0.067(3) -0.005(2) 0.052(3) 0.014(3)
C7B 0.121(5) 0.048(3) 0.067(3) -0.005(2) 0.052(3) 0.014(3)
N6B 0.121(5) 0.048(3) 0.067(3) -0.005(2) 0.052(3) 0.014(3)
C6B 0.121(5) 0.048(3) 0.067(3) -0.005(2) 0.052(3) 0.014(3)
C4B 0.121(5) 0.048(3) 0.067(3) -0.005(2) 0.052(3) 0.014(3)

loop_
_atom_type_symbol
_atom_type_description
_atom_type_scat_dispersion_real
_atom_type_scat_dispersion_imag
_atom_type_scat_source
C C 0.0033 0.0016 'International Tables Vol C Tables 4.2.6.8 and 6.1.1.4'
H H 0.0000 0.0000 'International Tables Vol C Tables 4.2.6.8 and 6.1.1.4'
N N 0.0061 0.0033 'International Tables Vol C Tables 4.2.6.8 and 6.1.1.4'
O O 0.0106 0.0060 'International Tables Vol C Tables 4.2.6.8 and 6.1.1.4'
Cd Cd -0.8075 1.2024 'International Tables Vol C Tables 4.2.6.8 and 6.1.1.4'

loop_
_geom_angle_atom_site_label_1
_geom_angle_atom_site_label_2
_geom_angle_atom_site_label_3
_geom_angle
_geom_angle_site_symmetry_1
_geom_angle_site_symmetry_3
N1 Cd1 N1 141.1(3) 6_355 4_534
N1 Cd1 N4 104.89(18) 6_355 7
N1 Cd1 N4 100.68(18) 4_534 7
N1 Cd1 N4 100.68(18) 6_355 .
N1 Cd1 N4 104.89(18) 4_534 .
N4 Cd1 N4 96.7(3) 7 .
N1 Cd1 O1 78.24(19) 6_355 4_534
N1 Cd1 O1 72.07(17) 4_534 4_534
N4 Cd1 O1 169.82(19) 7 4_534
N4 Cd1 O1 92.2(2) . 4_534
N1 Cd1 O1 72.07(17) 6_355 6_355
N1 Cd1 O1 78.24(19) 4_534 6_355
N4 Cd1 O1 92.2(2) 7 6_355
N4 Cd1 O1 169.82(19) . 6_355
O1 Cd1 O1 79.5(3) 4_534 6_355
C1 N4 N3 106.7(5) . .
C1 N4 Cd1 145.2(4) . .
N3 N4 Cd1 107.9(4) . .
C1 N1 N2 104.2(5) . .
C1 N1 Cd1 133.7(4) . 2_345
N2 N1 Cd1 121.3(4) . 2_345
N3 N2 N1 109.7(5) . .
N2 N3 N4 108.7(5) . .
C2 N5 C1 124.1(6) . .
C2 O1 Cd1 135.7(5) . 2_345
N4 C1 N1 110.6(5) . .
N4 C1 N5 123.0(5) . .
N1 C1 N5 126.2(5) . .
O1 C2 N5 123.2(7) . .
O1 C2 C3B 119.4(6) . .
N5 C2 C3B 117.3(6) . .
O1 C2 C3A 119.4(6) . .
N5 C2 C3A 117.2(6) . .
C3B C2 C3A 1.5 . .
C7A C3A C4A 118.0 . .
C7A C3A C2 122.9(5) . .
C4A C3A C2 111.2(4) . .
C6A N6A C5A 108.0 . .
C6A C7A C3A 111.1 . .
N6A C6A C7A 132.4 . .
C4A C5A N6A 124.8 . .
C5A C4A C3A 116.7 . .
C4B C3B C7B 109.1 . .
C4B C3B C2 119.8(5) . .
C7B C3B C2 130.0(5) . .
N6B C5B C4B 120.0 . .
C3B C7B C6B 124.2 . .
C5B N6B C6B 129.9 . .
N6B C6B C7B 110.5 . .
C3B C4B C5B 122.1 . .

loop_
_geom_bond_atom_site_label_1
_geom_bond_atom_site_label_2
_geom_bond_distance
_geom_bond_site_symmetry_2
Cd1 N1 2.265(5) 6_355
Cd1 N1 2.265(5) 4_534
Cd1 N4 2.312(5) 7
Cd1 N4 2.312(5) .
Cd1 O1 2.404(5) 4_534
Cd1 O1 2.404(5) 6_355
N4 C1 1.323(7) .
N4 N3 1.335(8) .
N1 C1 1.343(8) .
N1 N2 1.361(7) .
N1 Cd1 2.265(5) 2_345
N2 N3 1.304(7) .
N5 C2 1.375(8) .
N5 C1 1.376(8) .
O1 C2 1.212(9) .
O1 Cd1 2.404(5) 2_345
C2 C3B 1.477(8) .
C2 C3A 1.501(8) .
C3A C7A 1.3458 .
C3A C4A 1.4127 .
N6A C6A 1.3363 .
N6A C5A 1.4140 .
C7A C6A 1.3398 .
C5A C4A 1.3442 .
C3B C4B 1.3704 .
C3B C7B 1.4471 .
C5B N6B 1.2067 .
C5B C4B 1.4250 .
C7B C6B 1.4579 .
N6B C6B 1.2780 .
